data_7053475
loop_
_publ_author_name
'Rajput, Lalit'
'Biradha, Kumar'

_publ_section_title
;
 Assembling coordination networks of bis-amido pyridines via hydrogen
 bonds: isostructurality and large hydrophobic cavities for guest
 inclusion
;
_journal_issue 11
_journal_name_full 'New Journal of Chemistry'
_journal_page_first 2415
_journal_paper_doi 10.1039/c0nj00070a
_journal_volume 34
_journal_year 2010
_chemical_formula_sum 'C28 H44 Cu N8 O6 S2'
_chemical_formula_weight 716.37
_chemical_name_systematic
;
?
;
_space_group_IT_number 14
_symmetry_cell_setting monoclinic
_symmetry_space_group_name_Hall '-P 2ybc'
_symmetry_space_group_name_H-M 'P 1 21/c 1'
_atom_sites_solution_hydrogens geom
_atom_sites_solution_primary direct
_atom_sites_solution_secondary difmap
_audit_creation_method SHELXL-97
_cell_angle_alpha 90.00
_cell_angle_beta 109.618(6)
_cell_angle_gamma 90.00
_cell_formula_units_Z 2
_cell_length_a 13.243(3)
_cell_length_b 14.680(3)
_cell_length_c 9.1658(18)
_cell_measurement_reflns_used 3246
_cell_measurement_temperature 293(2)
_cell_measurement_theta_max 26
_cell_measurement_theta_min 1.63
_cell_volume 1678.5(6)
_computing_structure_refinement 'SHELXL-97 (Sheldrick, 1997)'
_computing_structure_solution 'SHELXS-97 (Sheldrick, 1990)'
_diffrn_ambient_temperature 293(2)
_diffrn_measured_fraction_theta_full 0.984
_diffrn_measured_fraction_theta_max 0.984
_diffrn_measurement_device_type 'Bruker-APEX-2 CCD area detector'
_diffrn_measurement_method hemisphere
_diffrn_radiation_monochromator graphite
_diffrn_radiation_source 'fine-focus sealed tube'
_diffrn_radiation_type MoK\a
_diffrn_radiation_wavelength 0.71073
_diffrn_reflns_av_R_equivalents 0.1030
_diffrn_reflns_av_sigmaI/netI 0.0868
_diffrn_reflns_limit_h_max 16
_diffrn_reflns_limit_h_min -14
_diffrn_reflns_limit_k_max 18
_diffrn_reflns_limit_k_min -18
_diffrn_reflns_limit_l_max 11
_diffrn_reflns_limit_l_min -11
_diffrn_reflns_number 20553
_diffrn_reflns_theta_full 26.00
_diffrn_reflns_theta_max 26.00
_diffrn_reflns_theta_min 1.63
_exptl_absorpt_coefficient_mu 0.828
_exptl_absorpt_correction_T_max 0.921
_exptl_absorpt_correction_T_min 0.869
_exptl_absorpt_correction_type empirical
_exptl_absorpt_process_details sadabs
_exptl_crystal_colour green
_exptl_crystal_density_diffrn 1.417
_exptl_crystal_density_meas ?
_exptl_crystal_density_method 'not measured'
_exptl_crystal_description plates
_exptl_crystal_F_000 754
_exptl_crystal_size_max 0.17
_exptl_crystal_size_mid 0.15
_exptl_crystal_size_min 0.10
_platon_squeeze_details
;
The final structure was refined using squeeze option without NME2 group of DMF and H2O molecules.
;
_refine_diff_density_max 0.401
_refine_diff_density_min -0.431
_refine_diff_density_rms 0.064
_refine_ls_extinction_method none
_refine_ls_goodness_of_fit_ref 0.918
_refine_ls_hydrogen_treatment constr
_refine_ls_matrix_type full
_refine_ls_number_parameters 170
_refine_ls_number_reflns 3246
_refine_ls_number_restraints 0
_refine_ls_restrained_S_all 0.918
_refine_ls_R_factor_all 0.1211
_refine_ls_R_factor_gt 0.0612
_refine_ls_shift/su_max 0.000
_refine_ls_shift/su_mean 0.000
_refine_ls_structure_factor_coef Fsqd
_refine_ls_weighting_details 'calc w=1/[\s^2^(Fo^2^)+(0.0900P)^2^+0.0000P] where P=(Fo^2^+2Fc^2^)/3'
_refine_ls_weighting_scheme calc
_refine_ls_wR_factor_gt 0.1439
_refine_ls_wR_factor_ref 0.1656
_reflns_number_gt 1782
_reflns_number_total 3246
_reflns_threshold_expression >2sigma(I)
_cod_data_source_file c0nj00070a.txt
_cod_data_source_block 7
_cod_depositor_comments
;
The following automatic conversions were performed:

'_symmetry_cell_setting' value 'Monoclinic' changed to 'monoclinic'
according to /home/saulius/struct/CIF-dictionaries/cif_core.dic
dictionary named 'cif_core.dic' version 2.4.2 from 2011-04-26.

Automatic conversion script
Id: cif_fix_values 1891 2012-01-12 08:04:46Z andrius 

The following automatic conversions were performed:

'_exptl_crystal_density_meas' value 'not measured' was changed to '?'
- the value is perceived as not measured.

Automatic conversion script
Id: cif_fix_values 3008 2015-01-20 13:52:24Z robertas 
;
_cod_original_sg_symbol_H-M P2(1)/c
_cod_database_code 7053475

loop_
_symmetry_equiv_pos_as_xyz
'x, y, z'
'-x, y+1/2, -z+1/2'
'-x, -y, -z'
'x, -y-1/2, z-1/2'

loop_
_atom_site_label
_atom_site_type_symbol
_atom_site_fract_x
_atom_site_fract_y
_atom_site_fract_z
_atom_site_U_iso_or_equiv
_atom_site_adp_type
_atom_site_occupancy
_atom_site_symmetry_multiplicity
_atom_site_calc_flag
_atom_site_refinement_flags
Cu1 Cu 1.5000 0.0000 0.0000 0.0454(3) Uani 1 2 d S
O16 O 1.1175(2) -0.1783(2) -0.2695(3) 0.0530(8) Uani 1 1 d .
N11 N 1.4170(3) -0.1109(2) 0.0359(4) 0.0432(9) Uani 1 1 d .
C11 C 1.2571(3) -0.2013(3) -0.0313(4) 0.0367(9) Uani 1 1 d .
C12 C 1.3145(3) -0.1259(3) -0.0488(5) 0.0420(10) Uani 1 1 d .
H12 H 1.2798 -0.0831 -0.1238 0.050 Uiso 1 1 calc R
C13 C 1.4656(4) -0.1738(3) 0.1416(5) 0.0569(13) Uani 1 1 d .
H13 H 1.5377 -0.1656 0.1989 0.068 Uiso 1 1 calc R
C14 C 1.4151(4) -0.2496(3) 0.1703(6) 0.0675(15) Uani 1 1 d .
H14 H 1.4515 -0.2904 0.2476 0.081 Uiso 1 1 calc R
C15 C 1.3088(4) -0.2642(3) 0.0818(5) 0.0557(12) Uani 1 1 d .
H15 H 1.2727 -0.3154 0.0981 0.067 Uiso 1 1 calc R
C16 C 1.1451(3) -0.2136(3) -0.1396(5) 0.0428(10) Uani 1 1 d .
N21 N 1.0810(3) -0.2651(2) -0.0901(4) 0.0456(9) Uani 1 1 d .
H21 H 1.1073 -0.2891 0.0004 0.055 Uiso 1 1 calc R
C21 C 0.9676(3) -0.2841(3) -0.1793(5) 0.0560(12) Uani 1 1 d .
H21A H 0.9434 -0.2414 -0.2647 0.067 Uiso 1 1 calc .
H21B H 0.9248 -0.2743 -0.1131 0.067 Uiso 1 1 calc .
C22 C 0.9491(4) -0.3795(3) -0.2425(5) 0.0546(12) Uani 1 1 d .
H22A H 0.8725 -0.3901 -0.2867 0.066 Uiso 1 1 calc .
H22B H 0.9777 -0.4221 -0.1576 0.066 Uiso 1 1 calc .
C23 C 0.9994(4) -0.3988(3) -0.3641(6) 0.0588(13) Uani 1 1 d .
H23A H 0.9767 -0.3521 -0.4432 0.071 Uiso 1 1 calc .
H23B H 1.0766 -0.3942 -0.3167 0.071 Uiso 1 1 calc .
C24 C 0.9728(4) -0.4909(3) -0.4413(5) 0.0592(12) Uani 1 1 d .
H24A H 0.9937 -0.5379 -0.3623 0.071 Uiso 1 1 calc .
H24B H 0.8958 -0.4951 -0.4921 0.071 Uiso 1 1 calc .
C200 C 1.3436(4) 0.1393(4) 0.0492(6) 0.0608(13) Uani 1 1 d .
S200 S 1.28151(14) 0.22297(16) 0.0971(3) 0.1442(11) Uani 1 1 d .
N200 N 1.3876(3) 0.0804(3) 0.0176(5) 0.0615(11) Uani 1 1 d .
O11A O 1.4044(4) -0.0146(3) -0.2812(6) 0.0994(15) Uani 1 1 d .
C11A C 1.3523(9) 0.0075(6) -0.3824(11) 0.171(5) Uani 1 1 d .

loop_
_atom_site_aniso_label
_atom_site_aniso_U_11
_atom_site_aniso_U_22
_atom_site_aniso_U_33
_atom_site_aniso_U_23
_atom_site_aniso_U_13
_atom_site_aniso_U_12
Cu1 0.0400(5) 0.0390(4) 0.0566(5) -0.0013(4) 0.0153(3) -0.0032(4)
O16 0.0491(19) 0.070(2) 0.0372(17) 0.0003(15) 0.0107(15) -0.0022(15)
N11 0.035(2) 0.0439(19) 0.047(2) 0.0009(17) 0.0087(17) -0.0028(16)
C11 0.033(2) 0.037(2) 0.039(2) -0.0007(18) 0.0096(18) -0.0001(18)
C12 0.039(3) 0.046(2) 0.038(2) 0.0016(19) 0.009(2) 0.004(2)
C13 0.039(3) 0.059(3) 0.059(3) 0.013(2) -0.001(2) -0.003(2)
C14 0.057(3) 0.063(3) 0.067(3) 0.025(3) 0.000(3) -0.008(3)
C15 0.045(3) 0.049(3) 0.069(3) 0.015(2) 0.013(3) -0.005(2)
C16 0.040(3) 0.048(2) 0.037(2) -0.008(2) 0.009(2) 0.000(2)
N21 0.038(2) 0.058(2) 0.039(2) -0.0042(17) 0.0122(17) -0.0023(17)
C21 0.034(3) 0.075(3) 0.057(3) -0.017(2) 0.013(2) -0.011(2)
C22 0.044(3) 0.067(3) 0.050(3) -0.010(2) 0.012(2) -0.013(2)
C23 0.061(3) 0.057(3) 0.060(3) -0.002(2) 0.023(3) -0.013(2)
C24 0.066(3) 0.056(3) 0.053(3) -0.008(2) 0.017(2) -0.016(3)
C200 0.036(3) 0.066(3) 0.074(4) -0.011(3) 0.010(3) -0.009(2)
S200 0.0606(11) 0.1361(17) 0.217(2) -0.1025(18) 0.0208(13) 0.0178(11)
N200 0.048(3) 0.054(2) 0.085(3) 0.005(2) 0.026(2) 0.002(2)
O11A 0.098(3) 0.095(3) 0.074(3) 0.021(2) -0.012(3) -0.016(2)
C11A 0.182(9) 0.143(8) 0.101(6) 0.055(6) -0.069(6) -0.076(7)

loop_
_atom_type_symbol
_atom_type_description
_atom_type_scat_dispersion_real
_atom_type_scat_dispersion_imag
_atom_type_scat_source
C C 0.0033 0.0016 'International Tables Vol C Tables 4.2.6.8 and 6.1.1.4'
H H 0.0000 0.0000 'International Tables Vol C Tables 4.2.6.8 and 6.1.1.4'
N N 0.0061 0.0033 'International Tables Vol C Tables 4.2.6.8 and 6.1.1.4'
O O 0.0106 0.0060 'International Tables Vol C Tables 4.2.6.8 and 6.1.1.4'
S S 0.1246 0.1234 'International Tables Vol C Tables 4.2.6.8 and 6.1.1.4'
Cu Cu 0.3201 1.2651 'International Tables Vol C Tables 4.2.6.8 and 6.1.1.4'

loop_
_geom_angle_atom_site_label_1
_geom_angle_atom_site_label_2
_geom_angle_atom_site_label_3
_geom_angle
_geom_angle_site_symmetry_1
_geom_angle_site_symmetry_3
N200 Cu1 N200 180 . 3_855
N200 Cu1 N11 89.87(15) . 3_855
N200 Cu1 N11 90.13(15) 3_855 3_855
N200 Cu1 N11 90.13(15) . .
N200 Cu1 N11 89.87(15) 3_855 .
N11 Cu1 N11 180 3_855 .
C13 N11 C12 117.1(4) . .
C13 N11 Cu1 120.8(3) . .
C12 N11 Cu1 122.1(3) . .
C15 C11 C12 117.9(4) . .
C15 C11 C16 123.3(4) . .
C12 C11 C16 118.8(4) . .
N11 C12 C11 123.7(4) . .
N11 C13 C14 123.7(4) . .
C13 C14 C15 118.7(4) . .
C11 C15 C14 119.0(4) . .
O16 C16 N21 123.6(4) . .
O16 C16 C11 119.7(4) . .
N21 C16 C11 116.7(4) . .
C16 N21 C21 124.6(4) . .
N21 C21 C22 113.2(4) . .
C21 C22 C23 113.9(4) . .
C24 C23 C22 115.0(4) . .
C24 C24 C23 113.6(5) 3_744 .
N200 C200 S200 179.1(6) . .
C200 N200 Cu1 163.0(4) . .

loop_
_geom_bond_atom_site_label_1
_geom_bond_atom_site_label_2
_geom_bond_distance
_geom_bond_site_symmetry_2
Cu1 N200 1.949(4) .
Cu1 N200 1.949(4) 3_855
Cu1 N11 2.051(3) 3_855
Cu1 N11 2.051(3) .
O16 C16 1.236(5) .
N11 C13 1.337(5) .
N11 C12 1.337(5) .
C11 C15 1.385(6) .
C11 C12 1.383(5) .
C11 C16 1.493(6) .
C13 C14 1.367(6) .
C14 C15 1.385(6) .
C16 N21 1.326(5) .
N21 C21 1.475(5) .
C21 C22 1.504(7) .
C22 C23 1.505(6) .
C23 C24 1.512(6) .
C24 C24 1.506(10) 3_744
C200 N200 1.133(6) .
C200 S200 1.619(6) .
O11A C11A 1.006(8) .

loop_
_platon_squeeze_void_nr
_platon_squeeze_void_average_x
_platon_squeeze_void_average_y
_platon_squeeze_void_average_z
_platon_squeeze_void_volume
_platon_squeeze_void_count_electrons
_platon_squeeze_void_content
1 0.500 0.500 0.000 227 51 ' '
2 0.500 1.000 0.500 227 51 ' '
